data_7120543
loop_
_publ_author_name
'Saini, Anoop Kumar'
'Natarajan, Kaushik'
'Mobin, Shaikh M.'

_publ_section_title
;
 A new multitalented azine ligand: elastic bending,
 single-crystal-to-single-crystal transformation and a fluorescence
 turn--on Al(III) sensor
;
_journal_name_full 'Chem. Commun.'
_journal_paper_doi 10.1039/C7CC04392A
_journal_year 2017
_chemical_formula_sum 'C14 H10 Br2 N2'
_chemical_formula_weight 366.06
_space_group_crystal_system monoclinic
_space_group_IT_number 14
_space_group_name_Hall '-P 2ybc'
_space_group_name_H-M_alt 'P 1 21/c 1'
_symmetry_space_group_name_Hall '-P 2ybc'
_symmetry_space_group_name_H-M 'P 1 21/c 1'
_atom_sites_solution_hydrogens geom
_audit_creation_method SHELXL-2014/7
_audit_update_record
;
2017-07-31 deposited with the CCDC.
2017-08-11 downloaded from the CCDC.
;
_cell_angle_alpha 90
_cell_angle_beta 90.434(10)
_cell_angle_gamma 90
_cell_formula_units_Z 2
_cell_length_a 3.8997(4)
_cell_length_b 7.1770(5)
_cell_length_c 24.082(3)
_cell_measurement_reflns_used 356
_cell_measurement_temperature 293(2)
_cell_measurement_theta_max 23.3780
_cell_measurement_theta_min 4.4000
_cell_volume 673.99(12)
_computing_cell_refinement 'CrysAlis RED, Oxford Diffraction Ltd.,'
_computing_data_collection 'CrysAlis CCD, Oxford Diffraction Ltd.,'
_computing_data_reduction 'CrysAlis RED, Oxford Diffraction Ltd.,'
_computing_molecular_graphics Ortep3
_computing_publication_material Shelx97
_computing_structure_refinement 'SHELXL-2014/7 (Sheldrick, 2014)'
_computing_structure_solution 'SHELXS-97 (Sheldrick, 1997)'
_diffrn_ambient_temperature 293(2)
_diffrn_detector_area_resol_mean 15.9948
_diffrn_measured_fraction_theta_full 0.991
_diffrn_measured_fraction_theta_max 0.873
_diffrn_measurement_device_type 'OXFORD DIFFRACTION SUPER NOVA'
_diffrn_measurement_method \w/q-scan
_diffrn_radiation_monochromator graphite
_diffrn_radiation_source 'Micro-Focus (Mo) X-ray Source'
_diffrn_radiation_type MoK\a
_diffrn_radiation_wavelength 0.71073
_diffrn_reflns_av_unetI/netI 0.0707
_diffrn_reflns_Laue_measured_fraction_full 0.991
_diffrn_reflns_Laue_measured_fraction_max 0.873
_diffrn_reflns_limit_h_max 4
_diffrn_reflns_limit_h_min -4
_diffrn_reflns_limit_k_max 9
_diffrn_reflns_limit_k_min -9
_diffrn_reflns_limit_l_max 32
_diffrn_reflns_limit_l_min -32
_diffrn_reflns_number 4630
_diffrn_reflns_point_group_measured_fraction_full 0.991
_diffrn_reflns_point_group_measured_fraction_max 0.873
_diffrn_reflns_theta_full 25.242
_diffrn_reflns_theta_max 28.906
_diffrn_reflns_theta_min 3.305
_exptl_absorpt_coefficient_mu 5.996
_exptl_absorpt_correction_T_max 1.00000
_exptl_absorpt_correction_T_min 0.16001
_exptl_absorpt_correction_type multi-scan
_exptl_absorpt_process_details
;
CrysAlisPro, Agilent Technologies,
Version 1.171.37.35 (release 13-08-2014 CrysAlis171 .NET)
(compiled Aug 13 2014,18:06:01)
Empirical absorption correction using spherical harmonics,
 implemented in SCALE3 ABSPACK scaling algorithm.
;
_exptl_crystal_colour COLOURLESS
_exptl_crystal_density_diffrn 1.804
_exptl_crystal_density_method 'not measured'
_exptl_crystal_description BLOCK
_exptl_crystal_F_000 356
_exptl_crystal_size_max 0.230
_exptl_crystal_size_mid 0.110
_exptl_crystal_size_min 0.090
_refine_diff_density_max 2.699
_refine_diff_density_min -0.808
_refine_diff_density_rms 0.280
_refine_ls_extinction_method none
_refine_ls_goodness_of_fit_ref 1.171
_refine_ls_hydrogen_treatment constr
_refine_ls_matrix_type full
_refine_ls_number_parameters 84
_refine_ls_number_reflns 4630
_refine_ls_number_restraints 60
_refine_ls_restrained_S_all 1.170
_refine_ls_R_factor_all 0.1737
_refine_ls_R_factor_gt 0.1250
_refine_ls_shift/su_max 0.000
_refine_ls_shift/su_mean 0.000
_refine_ls_structure_factor_coef Fsqd
_refine_ls_weighting_details 'w=1/[\s^2^(Fo^2^)+(0.2000P)^2^] where P=(Fo^2^+2Fc^2^)/3'
_refine_ls_weighting_scheme calc
_refine_ls_wR_factor_gt 0.3152
_refine_ls_wR_factor_ref 0.3734
_reflns_Friedel_coverage 0.000
_reflns_number_gt 2696
_reflns_number_total 4630
_reflns_threshold_expression 'I > 2\s(I)'
_cod_data_source_file c7cc04392a7.cif
_cod_data_source_block L2
_cod_database_code 7120543
_shelx_shelxl_version_number 2014/7
_shelx_space_group_comment
;
The symmetry employed for this shelxl refinement is uniquely defined
by the following loop, which should always be used as a source of
symmetry information in preference to the above space-group names.
They are only intended as comments.
;
_shelx_estimated_absorpt_t_min 0.339
_shelx_estimated_absorpt_t_max 0.614

loop_
_space_group_symop_operation_xyz
'x, y, z'
'-x, y+1/2, -z+1/2'
'-x, -y, -z'
'x, -y-1/2, z-1/2'

loop_
_atom_site_label
_atom_site_type_symbol
_atom_site_fract_x
_atom_site_fract_y
_atom_site_fract_z
_atom_site_U_iso_or_equiv
_atom_site_adp_type
_atom_site_occupancy
_atom_site_site_symmetry_order
_atom_site_calc_flag
_atom_site_refinement_flags_posn
_atom_site_refinement_flags_adp
Br1 Br 0.9138(4) 0.1774(2) 0.31299(9) 0.0877(10) Uani 1 1 d . U
N1 N 0.559(2) 0.9120(12) 0.4896(4) 0.039(2) Uani 1 1 d . U
C1 C 0.489(2) 0.8898(13) 0.4389(5) 0.035(2) Uani 1 1 d . U
H1 H 0.3719 0.9829 0.4197 0.042 Uiso 1 1 calc R U
C2 C 0.590(2) 0.7190(12) 0.4096(4) 0.0277(19) Uani 1 1 d . U
C3 C 0.740(2) 0.5680(14) 0.4372(4) 0.032(2) Uani 1 1 d . U
H3 H 0.7780 0.5741 0.4753 0.038 Uiso 1 1 calc R U
C4 C 0.833(2) 0.4087(13) 0.4082(4) 0.031(2) Uani 1 1 d . U
H4 H 0.9321 0.3079 0.4265 0.037 Uiso 1 1 calc R U
C5 C 0.776(2) 0.4031(14) 0.3532(4) 0.032(2) Uani 1 1 d . U
C6 C 0.623(2) 0.5519(14) 0.3235(4) 0.036(2) Uani 1 1 d . U
H6 H 0.5905 0.5450 0.2852 0.043 Uiso 1 1 calc R U
C7 C 0.526(2) 0.7045(14) 0.3523(4) 0.034(2) Uani 1 1 d . U
H7 H 0.4139 0.8012 0.3339 0.041 Uiso 1 1 calc R U

loop_
_atom_site_aniso_label
_atom_site_aniso_U_11
_atom_site_aniso_U_22
_atom_site_aniso_U_33
_atom_site_aniso_U_23
_atom_site_aniso_U_13
_atom_site_aniso_U_12
Br1 0.0794(14) 0.0750(13) 0.1088(19) -0.0331(9) 0.0041(10) 0.0051(8)
N1 0.038(5) 0.026(4) 0.053(5) -0.007(4) -0.001(4) 0.013(3)
C1 0.031(5) 0.022(4) 0.051(6) -0.007(4) 0.002(4) 0.006(4)
C2 0.026(4) 0.021(4) 0.036(5) 0.004(3) 0.006(3) 0.004(3)
C3 0.032(5) 0.031(5) 0.033(5) 0.000(4) -0.001(4) 0.008(4)
C4 0.028(5) 0.025(4) 0.039(5) -0.001(4) 0.002(4) 0.013(3)
C5 0.025(4) 0.029(4) 0.042(5) -0.011(4) 0.001(4) -0.001(3)
C6 0.040(5) 0.036(5) 0.032(5) 0.000(4) 0.000(4) 0.003(4)
C7 0.033(5) 0.035(5) 0.035(5) 0.001(4) -0.007(4) -0.001(4)

loop_
_atom_type_symbol
_atom_type_description
_atom_type_scat_dispersion_real
_atom_type_scat_dispersion_imag
_atom_type_scat_source
C C 0.0033 0.0016 'International Tables Vol C Tables 4.2.6.8 and 6.1.1.4'
H H 0.0000 0.0000 'International Tables Vol C Tables 4.2.6.8 and 6.1.1.4'
N N 0.0061 0.0033 'International Tables Vol C Tables 4.2.6.8 and 6.1.1.4'
Br Br -0.2901 2.4595 'International Tables Vol C Tables 4.2.6.8 and 6.1.1.4'

loop_
_geom_angle_atom_site_label_1
_geom_angle_atom_site_label_2
_geom_angle_atom_site_label_3
_geom_angle
_geom_angle_site_symmetry_3
C1 N1 N1 112.3(11) 3_676
N1 C1 C2 120.9(9) .
N1 C1 H1 119.5 .
C2 C1 H1 119.5 .
C3 C2 C7 118.8(9) .
C3 C2 C1 122.1(10) .
C7 C2 C1 119.1(9) .
C4 C3 C2 120.5(10) .
C4 C3 H3 119.7 .
C2 C3 H3 119.7 .
C5 C4 C3 118.7(9) .
C5 C4 H4 120.7 .
C3 C4 H4 120.7 .
C4 C5 C6 122.8(9) .
C4 C5 Br1 117.9(7) .
C6 C5 Br1 119.3(8) .
C7 C6 C5 118.1(10) .
C7 C6 H6 121.0 .
C5 C6 H6 121.0 .
C6 C7 C2 121.0(10) .
C6 C7 H7 119.5 .
C2 C7 H7 119.5 .

loop_
_geom_bond_atom_site_label_1
_geom_bond_atom_site_label_2
_geom_bond_distance
_geom_bond_site_symmetry_2
Br1 C5 1.963(9) .
N1 C1 1.261(14) .
N1 N1 1.435(16) 3_676
C1 C2 1.470(13) .
C1 H1 0.9300 .
C2 C3 1.398(13) .
C2 C7 1.403(15) .
C3 C4 1.389(13) .
C3 H3 0.9300 .
C4 C5 1.341(15) .
C4 H4 0.9300 .
C5 C6 1.415(15) .
C6 C7 1.353(14) .
C6 H6 0.9300 .
C7 H7 0.9300 .
